data_7008394
loop_
_publ_author_name
'Laromaine, Anna'
'Teixidor, Francesc'
'Kivek\"as, Raikko'
'Sillanp\"a\"a, Reijo'
'Benakki, Rajae'
'Gr\"uner, Bohumir'
'Vi\~nas, Clara'

_publ_section_title
;
 Synthesis, reactivity and structural studies of carboranyl thioethers
 and disulfides.
;
_journal_issue 10
_journal_name_full 'Dalton transactions (Cambridge, England : 2003)'
_journal_page_first 1785
_journal_page_last 1795
_journal_paper_doi 10.1039/b502328a
_journal_year 2005
_chemical_formula_moiety 'C4 H22 B20 S2'
_chemical_formula_sum 'C4 H22 B20 S2'
_chemical_formula_weight 350.54
_chemical_name_systematic
;
?
;
_space_group_IT_number 33
_symmetry_cell_setting orthorhombic
_symmetry_space_group_name_Hall 'P 2c -2n'
_symmetry_space_group_name_H-M 'P n a 21'
_atom_sites_solution_hydrogens geom
_atom_sites_solution_primary direct
_atom_sites_solution_secondary difmap
_audit_creation_method SHELXL
_cell_angle_alpha 90.00
_cell_angle_beta 90.00
_cell_angle_gamma 90.00
_cell_formula_units_Z 4
_cell_length_a 23.5885(3)
_cell_length_b 7.01160(10)
_cell_length_c 11.5732(2)
_cell_measurement_reflns_used 1972
_cell_measurement_temperature 173(2)
_cell_measurement_theta_max 25.028
_cell_measurement_theta_min 1.018
_cell_volume 1914.13(5)
_computing_cell_refinement 'HKL Scalepack (Otwinowski & Minor 1997)'
_computing_data_collection 'Collect (Nonius BV, 1997-2000)'
_computing_data_reduction
;
HKL Denzo and Scalepack (Otwinowski & Minor 1997)
;
_computing_molecular_graphics 'SHELXTL/PC (Sheldrick, 1990)'
_computing_publication_material 'SHELXL-97 (Sheldrick, 1997)'
_computing_structure_refinement 'SHELXL-97 (Sheldrick, 1997)'
_computing_structure_solution 'SHELXS-97 (Sheldrick, 1997)'
_diffrn_ambient_temperature 173(2)
_diffrn_detector_area_resol_mean 9
_diffrn_measured_fraction_theta_full 0.997
_diffrn_measured_fraction_theta_max 0.997
_diffrn_measurement_device_type KappaCCD
_diffrn_measurement_method CCD
_diffrn_radiation_monochromator graphite
_diffrn_radiation_source 'fine-focus sealed tube'
_diffrn_radiation_type MoK\a
_diffrn_radiation_wavelength 0.71073
_diffrn_reflns_av_R_equivalents 0.0000
_diffrn_reflns_av_sigmaI/netI 0.0351
_diffrn_reflns_limit_h_max 28
_diffrn_reflns_limit_h_min -27
_diffrn_reflns_limit_k_max 8
_diffrn_reflns_limit_k_min -8
_diffrn_reflns_limit_l_max 13
_diffrn_reflns_limit_l_min -13
_diffrn_reflns_number 3194
_diffrn_reflns_theta_full 25.02
_diffrn_reflns_theta_max 25.02
_diffrn_reflns_theta_min 1.73
_diffrn_standards_decay_% <2
_diffrn_standards_number 0
_exptl_absorpt_coefficient_mu 0.262
_exptl_absorpt_correction_type none
_exptl_crystal_colour colourless
_exptl_crystal_density_diffrn 1.216
_exptl_crystal_density_meas ?
_exptl_crystal_density_method .
_exptl_crystal_description needle
_exptl_crystal_F_000 712
_exptl_crystal_size_max 0.22
_exptl_crystal_size_mid 0.10
_exptl_crystal_size_min 0.08
_refine_diff_density_max 0.196
_refine_diff_density_min -0.211
_refine_diff_density_rms 0.041
_refine_ls_abs_structure_details 'Flack H D (1983), Acta Cryst. A39, 876-881'
_refine_ls_abs_structure_Flack 0.45(8)
_refine_ls_extinction_method none
_refine_ls_goodness_of_fit_all 1.033
_refine_ls_goodness_of_fit_ref 1.033
_refine_ls_hydrogen_treatment constr
_refine_ls_matrix_type full
_refine_ls_number_parameters 235
_refine_ls_number_reflns 3192
_refine_ls_number_restraints 0
_refine_ls_restrained_S_all 1.319
_refine_ls_restrained_S_obs 1.033
_refine_ls_R_factor_all 0.0425
_refine_ls_R_factor_gt 0.0337
_refine_ls_shift/esd_mean 0.000
_refine_ls_shift/su_max -0.001
_refine_ls_structure_factor_coef Fsqd
_refine_ls_weighting_details
;
calc w=1/[\s^2^(Fo^2^)+(0.0404P)^2^+0.8844P] where P=(Fo^2^+2Fc^2^)/3
;
_refine_ls_weighting_scheme calc
_refine_ls_wR_factor_all 0.1065
_refine_ls_wR_factor_ref 0.0799
_reflns_number_gt 2946
_reflns_number_total 3194
_reflns_threshold_expression >2sigma(I)
_cod_data_source_file b502328a.txt
_cod_data_source_block '[1-S-1,2-C~2~B~10~H~11~]~2~'
_cod_database_code 7008394

loop_
_symmetry_equiv_pos_as_xyz
'x, y, z'
'-x, -y, z+1/2'
'x+1/2, -y+1/2, z'
'-x+1/2, y+1/2, z+1/2'

loop_
_atom_site_aniso_label
_atom_site_aniso_U_11
_atom_site_aniso_U_22
_atom_site_aniso_U_33
_atom_site_aniso_U_23
_atom_site_aniso_U_13
_atom_site_aniso_U_12
S1 0.0241(3) 0.0301(3) 0.0216(3) -0.0063(3) 0.0053(3) 0.0003(2)
S2 0.0250(3) 0.0286(3) 0.0196(3) 0.0045(3) -0.0044(3) -0.0019(2)
C1 0.0213(12) 0.0233(13) 0.0169(12) -0.0027(10) -0.0009(9) 0.0024(9)
C2 0.0244(11) 0.0275(12) 0.0193(12) -0.0030(11) -0.0028(10) -0.0006(9)
B3 0.033(2) 0.0185(14) 0.025(2) -0.0048(11) 0.0006(11) 0.0012(11)
B4 0.0268(14) 0.0212(15) 0.0228(15) 0.0014(11) 0.0007(11) 0.0047(11)
B5 0.0227(14) 0.0241(15) 0.0158(14) -0.0023(12) 0.0024(11) 0.0021(11)
B6 0.0225(14) 0.025(2) 0.0177(14) 0.0005(12) 0.0004(11) 0.0047(11)
B7 0.032(2) 0.029(2) 0.030(2) -0.0071(13) 0.0006(12) -0.0064(12)
B8 0.039(2) 0.021(2) 0.031(2) 0.0008(13) 0.0010(13) -0.0015(13)
B9 0.0286(15) 0.026(2) 0.0181(14) 0.0025(12) 0.0005(11) -0.0014(12)
B10 0.0219(13) 0.0262(15) 0.0201(14) -0.0013(12) 0.0016(11) 0.0024(11)
B11 0.0217(14) 0.034(2) 0.0232(15) 0.0008(12) -0.0014(11) 0.0001(12)
B12 0.0263(14) 0.029(2) 0.025(2) 0.0008(12) 0.0002(12) -0.0056(12)
C21 0.0187(12) 0.0247(13) 0.0178(12) 0.0028(10) 0.0029(9) 0.0000(9)
C22 0.0183(12) 0.040(2) 0.0254(13) 0.0028(12) 0.0043(10) -0.0021(11)
B23 0.0258(15) 0.025(2) 0.026(2) 0.0032(13) 0.0001(12) -0.0026(12)
B24 0.0235(14) 0.028(2) 0.0152(14) 0.0002(11) -0.0006(11) 0.0032(11)
B25 0.0223(14) 0.028(2) 0.0207(14) 0.0044(12) 0.0003(11) 0.0064(12)
B26 0.0195(14) 0.034(2) 0.0276(15) 0.0015(12) 0.0037(11) 0.0077(12)
B27 0.025(2) 0.041(2) 0.032(2) 0.0037(14) -0.0021(13) -0.0074(13)
B28 0.0266(15) 0.030(2) 0.029(2) -0.0038(13) -0.0046(12) 0.0001(13)
B29 0.025(2) 0.034(2) 0.0210(14) 0.0033(13) -0.0022(11) 0.0048(12)
B30 0.0220(14) 0.036(2) 0.028(2) 0.0028(15) -0.0026(12) 0.0084(13)
B31 0.0194(15) 0.048(2) 0.033(2) 0.003(2) 0.0019(12) 0.0019(13)
B32 0.022(2) 0.044(2) 0.030(2) -0.001(2) -0.0068(12) 0.0005(13)

loop_
_atom_site_label
_atom_site_type_symbol
_atom_site_fract_x
_atom_site_fract_y
_atom_site_fract_z
_atom_site_U_iso_or_equiv
_atom_site_thermal_displace_type
_atom_site_occupancy
_atom_site_calc_flag
_atom_site_refinement_flags
_atom_site_disorder_group
S1 S 0.85112(2) 0.93294(9) 0.5923 0.02526(15) Uani 1 d . .
S2 S 0.86761(2) 1.21332(8) 0.61636(8) 0.02442(15) Uani 1 d . .
C1 C 0.78643(9) 0.8860(3) 0.6705(2) 0.0205(5) Uani 1 d . .
C2 C 0.72986(9) 0.8473(3) 0.5876(2) 0.0237(5) Uani 1 d . .
H2 H 0.73192(9) 0.8671(3) 0.4916(2) 0.028 Uiso 1 calc R .
B3 B 0.76513(12) 0.6554(4) 0.6455(2) 0.0254(6) Uani 1 d . .
H3 H 0.79015(12) 0.5491(4) 0.5943(2) 0.031 Uiso 1 calc R .
B4 B 0.78681(11) 0.7330(4) 0.7850(3) 0.0236(6) Uani 1 d . .
H4 H 0.82591(11) 0.6756(4) 0.8275(3) 0.028 Uiso 1 calc R .
B5 B 0.76646(11) 0.9775(4) 0.8009(2) 0.0209(6) Uani 1 d . .
H5 H 0.79222(11) 1.0801(4) 0.8533(2) 0.025 Uiso 1 calc R .
B6 B 0.73135(11) 1.0488(4) 0.6711(2) 0.0217(6) Uani 1 d . .
H6 H 0.73438(11) 1.1976(4) 0.6365(2) 0.026 Uiso 1 calc R .
B7 B 0.68961(13) 0.6655(4) 0.6392(3) 0.0300(7) Uani 1 d . .
H7 H 0.66465(13) 0.5637(4) 0.5847(3) 0.036 Uiso 1 calc R .
B8 B 0.72456(13) 0.5931(4) 0.7681(3) 0.0302(7) Uani 1 d . .
H8 H 0.72235(13) 0.4425(4) 0.8000(3) 0.036 Uiso 1 calc R .
B9 B 0.72490(12) 0.7927(4) 0.8636(3) 0.0241(6) Uani 1 d . .
H9 H 0.72266(12) 0.7734(4) 0.9595(3) 0.029 Uiso 1 calc R .
B10 B 0.69087(12) 0.9889(4) 0.7940(2) 0.0227(6) Uani 1 d . .
H10 H 0.66652(12) 1.0996(4) 0.8431(2) 0.027 Uiso 1 calc R .
B11 B 0.66878(12) 0.9086(4) 0.6556(2) 0.0263(6) Uani 1 d . .
H11 H 0.63000(12) 0.9660(4) 0.6119(2) 0.032 Uiso 1 calc R .
B12 B 0.66471(12) 0.7508(4) 0.7750(3) 0.0266(6) Uani 1 d . .
H12 H 0.62306(12) 0.7042(4) 0.8119(3) 0.032 Uiso 1 calc R .
C21 C 0.92086(10) 1.2246(3) 0.7278(2) 0.0204(5) Uani 1 d . .
C22 C 0.98365(10) 1.2990(4) 0.6825(2) 0.0279(6) Uani 1 d . .
H22 H 0.99204(10) 1.3213(4) 0.5882(2) 0.034 Uiso 1 calc R .
B23 B 0.93958(12) 1.4596(4) 0.7493(3) 0.0256(6) Uani 1 d . .
H23 H 0.91864(12) 1.5841(4) 0.7061(3) 0.031 Uiso 1 calc R .
B24 B 0.90509(12) 1.3222(4) 0.8588(2) 0.0221(6) Uani 1 d . .
H24 H 0.86131(12) 1.3578(4) 0.8894(2) 0.026 Uiso 1 calc R .
B25 B 0.92810(12) 1.0807(4) 0.8455(2) 0.0237(6) Uani 1 d . .
H25 H 0.89948(12) 0.9583(4) 0.8670(2) 0.028 Uiso 1 calc R .
B26 B 0.97732(12) 1.0672(4) 0.7281(3) 0.0271(6) Uani 1 d . .
H26 H 0.98090(12) 0.9384(4) 0.6714(3) 0.032 Uiso 1 calc R .
B27 B 1.01422(13) 1.4532(5) 0.7759(3) 0.0326(7) Uani 1 d . .
H27 H 1.04256(13) 1.5747(5) 0.7512(3) 0.039 Uiso 1 calc R .
B28 B 0.96471(13) 1.4672(4) 0.8930(3) 0.0284(7) Uani 1 d . .
H28 H 0.96056(13) 1.5991(4) 0.9469(3) 0.034 Uiso 1 calc R .
B29 B 0.95776(13) 1.2322(4) 0.9530(3) 0.0268(7) Uani 1 d . .
H29 H 0.94917(13) 1.2092(4) 1.0471(3) 0.032 Uiso 1 calc R .
B30 B 1.00232(12) 1.0746(4) 0.8726(3) 0.0288(7) Uani 1 d . .
H30 H 1.02301(12) 0.9475(4) 0.9134(3) 0.035 Uiso 1 calc R .
B31 B 1.03736(12) 1.2123(5) 0.7639(3) 0.0336(7) Uani 1 d . .
H31 H 1.08088(12) 1.1768(5) 0.7317(3) 0.040 Uiso 1 calc R .
B32 B 1.02503(12) 1.3136(5) 0.9028(3) 0.0320(7) Uani 1 d . .
H32 H 1.06062(12) 1.3442(5) 0.9642(3) 0.038 Uiso 1 calc R .

loop_
_atom_type_symbol
_atom_type_description
_atom_type_scat_dispersion_real
_atom_type_scat_dispersion_imag
_atom_type_scat_source
C C 0.0033 0.0016 'International Tables Vol C Tables 4.2.6.8 and 6.1.1.4'
H H 0.0000 0.0000 'International Tables Vol C Tables 4.2.6.8 and 6.1.1.4'
B B 0.0013 0.0007 'International Tables Vol C Tables 4.2.6.8 and 6.1.1.4'
S S 0.1246 0.1234 'International Tables Vol C Tables 4.2.6.8 and 6.1.1.4'

loop_
_geom_angle_atom_site_label_1
_geom_angle_atom_site_label_2
_geom_angle_atom_site_label_3
_geom_angle
_geom_angle_site_symmetry_1
_geom_angle_site_symmetry_3
_geom_angle_publ_flag
C1 S1 S2 105.70(8) . . ?
C21 S2 S1 105.98(9) . . ?
C2 C1 B4 110.5(2) . . ?
C2 C1 B5 110.5(2) . . ?
B4 C1 B5 63.3(2) . . ?
C2 C1 B3 61.00(15) . . ?
B4 C1 B3 62.6(2) . . ?
B5 C1 B3 115.0(2) . . ?
C2 C1 B6 60.52(15) . . ?
B4 C1 B6 114.6(2) . . ?
B5 C1 B6 62.69(15) . . ?
B3 C1 B6 113.7(2) . . ?
C2 C1 S1 114.70(15) . . ?
B4 C1 S1 120.0(2) . . ?
B5 C1 S1 127.5(2) . . ?
B3 C1 S1 109.5(2) . . ?
B6 C1 S1 121.1(2) . . ?
C1 C2 B11 111.8(2) . . ?
C1 C2 B7 111.6(2) . . ?
B11 C2 B7 63.4(2) . . ?
C1 C2 B6 61.57(14) . . ?
B11 C2 B6 63.0(2) . . ?
B7 C2 B6 115.6(2) . . ?
C1 C2 B3 60.99(15) . . ?
B11 C2 B3 115.4(2) . . ?
B7 C2 B3 63.0(2) . . ?
B6 C2 B3 114.6(2) . . ?
C1 C2 H2 121.09(11) . . ?
B11 C2 H2 117.73(13) . . ?
B7 C2 H2 117.76(13) . . ?
B6 C2 H2 117.18(13) . . ?
B3 C2 H2 117.55(12) . . ?
C1 B3 C2 58.01(14) . . ?
C1 B3 B8 104.8(2) . . ?
C2 B3 B8 104.2(2) . . ?
C1 B3 B4 58.34(14) . . ?
C2 B3 B4 104.7(2) . . ?
B8 B3 B4 60.1(2) . . ?
C1 B3 B7 105.2(2) . . ?
C2 B3 B7 57.97(15) . . ?
B8 B3 B7 60.1(2) . . ?
B4 B3 B7 108.2(2) . . ?
C1 B3 H3 124.14(12) . . ?
C2 B3 H3 124.74(12) . . ?
B8 B3 H3 123.08(13) . . ?
B4 B3 H3 122.13(13) . . ?
B7 B3 H3 122.08(13) . . ?
C1 B4 B9 104.2(2) . . ?
C1 B4 B8 104.9(2) . . ?
B9 B4 B8 60.3(2) . . ?
C1 B4 B3 59.0(2) . . ?
B9 B4 B3 107.5(2) . . ?
B8 B4 B3 59.6(2) . . ?
C1 B4 B5 58.37(14) . . ?
B9 B4 B5 60.0(2) . . ?
B8 B4 B5 108.6(2) . . ?
B3 B4 B5 108.0(2) . . ?
C1 B4 H4 124.86(12) . . ?
B9 B4 H4 122.62(13) . . ?
B8 B4 H4 122.04(13) . . ?
B3 B4 H4 121.68(13) . . ?
B5 B4 H4 121.35(12) . . ?
C1 B5 B9 103.8(2) . . ?
C1 B5 B10 104.7(2) . . ?
B9 B5 B10 60.1(2) . . ?
C1 B5 B6 59.30(15) . . ?
B9 B5 B6 106.9(2) . . ?
B10 B5 B6 59.17(15) . . ?
C1 B5 B4 58.34(15) . . ?
B9 B5 B4 59.5(2) . . ?
B10 B5 B4 107.8(2) . . ?
B6 B5 B4 107.8(2) . . ?
C1 B5 H5 124.79(12) . . ?
B9 B5 H5 123.09(13) . . ?
B10 B5 H5 122.46(13) . . ?
B6 B5 H5 121.81(13) . . ?
B4 B5 H5 121.68(12) . . ?
C2 B6 C1 57.91(13) . . ?
C2 B6 B10 104.4(2) . . ?
C1 B6 B10 104.6(2) . . ?
C2 B6 B11 58.08(14) . . ?
C1 B6 B11 105.0(2) . . ?
B10 B6 B11 60.1(2) . . ?
C2 B6 B5 104.7(2) . . ?
C1 B6 B5 58.02(14) . . ?
B10 B6 B5 60.40(15) . . ?
B11 B6 B5 108.3(2) . . ?
C2 B6 H6 124.66(13) . . ?
C1 B6 H6 124.45(12) . . ?
B10 B6 H6 122.97(13) . . ?
B11 B6 H6 122.06(13) . . ?
B5 B6 H6 122.09(13) . . ?
C2 B7 B8 104.5(2) . . ?
C2 B7 B12 104.1(2) . . ?
B8 B7 B12 60.6(2) . . ?
C2 B7 B11 58.28(15) . . ?
B8 B7 B11 108.1(2) . . ?
B12 B7 B11 59.6(2) . . ?
C2 B7 B3 59.07(15) . . ?
B8 B7 B3 59.4(2) . . ?
B12 B7 B3 107.8(2) . . ?
B11 B7 B3 108.0(2) . . ?
C2 B7 H7 125.05(13) . . ?
B8 B7 H7 122.29(13) . . ?
B12 B7 H7 122.52(13) . . ?
B11 B7 H7 121.61(13) . . ?
B3 B7 H7 121.51(13) . . ?
B3 B8 B4 60.3(2) . . ?
B3 B8 B7 60.4(2) . . ?
B4 B8 B7 108.5(2) . . ?
B3 B8 B9 107.5(2) . . ?
B4 B8 B9 59.7(2) . . ?
B7 B8 B9 107.3(2) . . ?
B3 B8 B12 108.0(2) . . ?
B4 B8 B12 107.8(2) . . ?
B7 B8 B12 59.8(2) . . ?
B9 B8 B12 59.5(2) . . ?
B3 B8 H8 121.53(14) . . ?
B4 B8 H8 121.52(13) . . ?
B7 B8 H8 121.60(13) . . ?
B9 B8 H8 122.44(14) . . ?
B12 B8 H8 121.98(14) . . ?
B4 B9 B12 108.9(2) . . ?
B4 B9 B5 60.6(2) . . ?
B12 B9 B5 109.0(2) . . ?
B4 B9 B8 60.0(2) . . ?
B12 B9 B8 60.6(2) . . ?
B5 B9 B8 108.8(2) . . ?
B4 B9 B10 108.8(2) . . ?
B12 B9 B10 60.5(2) . . ?
B5 B9 B10 60.16(15) . . ?
B8 B9 B10 108.9(2) . . ?
B4 B9 H9 121.29(13) . . ?
B12 B9 H9 120.98(13) . . ?
B5 B9 H9 121.19(13) . . ?
B8 B9 H9 121.30(14) . . ?
B10 B9 H9 121.26(13) . . ?
B6 B10 B11 60.4(2) . . ?
B6 B10 B9 107.7(2) . . ?
B11 B10 B9 107.1(2) . . ?
B6 B10 B5 60.42(15) . . ?
B11 B10 B5 108.6(2) . . ?
B9 B10 B5 59.8(2) . . ?
B6 B10 B12 108.0(2) . . ?
B11 B10 B12 59.6(2) . . ?
B9 B10 B12 59.5(2) . . ?
B5 B10 B12 107.9(2) . . ?
B6 B10 H10 121.44(13) . . ?
B11 B10 H10 121.76(13) . . ?
B9 B10 H10 122.43(13) . . ?
B5 B10 H10 121.36(13) . . ?
B12 B10 H10 122.06(13) . . ?
C2 B11 B12 104.4(2) . . ?
C2 B11 B10 104.5(2) . . ?
B12 B11 B10 60.7(2) . . ?
C2 B11 B6 58.88(15) . . ?
B12 B11 B6 108.1(2) . . ?
B10 B11 B6 59.4(2) . . ?
C2 B11 B7 58.3(2) . . ?
B12 B11 B7 60.1(2) . . ?
B10 B11 B7 108.5(2) . . ?
B6 B11 B7 108.0(2) . . ?
C2 B11 H11 125.10(13) . . ?
B12 B11 H11 122.14(13) . . ?
B10 B11 H11 122.20(13) . . ?
B6 B11 H11 121.57(13) . . ?
B7 B11 H11 121.35(13) . . ?
B11 B12 B9 107.7(2) . . ?
B11 B12 B7 60.3(2) . . ?
B9 B12 B7 107.5(2) . . ?
B11 B12 B10 59.7(2) . . ?
B9 B12 B10 60.0(2) . . ?
B7 B12 B10 107.9(2) . . ?
B11 B12 B8 107.9(2) . . ?
B9 B12 B8 59.9(2) . . ?
B7 B12 B8 59.7(2) . . ?
B10 B12 B8 108.0(2) . . ?
B11 B12 H12 121.79(13) . . ?
B9 B12 H12 121.97(13) . . ?
B7 B12 H12 121.88(13) . . ?
B10 B12 H12 121.76(13) . . ?
B8 B12 H12 121.83(14) . . ?
C22 C21 B25 110.5(2) . . ?
C22 C21 B24 110.5(2) . . ?
B25 C21 B24 63.2(2) . . ?
C22 C21 B23 61.0(2) . . ?
B25 C21 B23 115.2(2) . . ?
B24 C21 B23 62.9(2) . . ?
C22 C21 B26 60.8(2) . . ?
B25 C21 B26 62.8(2) . . ?
B24 C21 B26 115.0(2) . . ?
B23 C21 B26 114.4(2) . . ?
C22 C21 S2 114.3(2) . . ?
B25 C21 S2 128.0(2) . . ?
B24 C21 S2 120.1(2) . . ?
B23 C21 S2 108.9(2) . . ?
B26 C21 S2 120.7(2) . . ?
C21 C22 B27 112.4(2) . . ?
C21 C22 B31 112.4(2) . . ?
B27 C22 B31 63.5(2) . . ?
C21 C22 B26 61.73(15) . . ?
B27 C22 B26 116.5(2) . . ?
B31 C22 B26 63.5(2) . . ?
C21 C22 B23 61.46(15) . . ?
B27 C22 B23 63.3(2) . . ?
B31 C22 B23 116.0(2) . . ?
B26 C22 B23 115.5(2) . . ?
C21 C22 H22 120.71(13) . . ?
B27 C22 H22 117.28(14) . . ?
B31 C22 H22 117.41(14) . . ?
B26 C22 H22 116.60(14) . . ?
B23 C22 H22 116.99(13) . . ?
C22 B23 C21 57.51(14) . . ?
C22 B23 B28 103.9(2) . . ?
C21 B23 B28 104.5(2) . . ?
C22 B23 B24 104.0(2) . . ?
C21 B23 B24 58.05(15) . . ?
B28 B23 B24 60.1(2) . . ?
C22 B23 B27 57.6(2) . . ?
C21 B23 B27 104.6(2) . . ?
B28 B23 B27 60.5(2) . . ?
B24 B23 B27 108.2(2) . . ?
C22 B23 H23 125.27(13) . . ?
C21 B23 H23 124.56(12) . . ?
B28 B23 H23 122.98(14) . . ?
B24 B23 H23 122.36(13) . . ?
B27 B23 H23 122.07(14) . . ?
C21 B24 B29 104.6(2) . . ?
C21 B24 B28 104.7(2) . . ?
B29 B24 B28 60.8(2) . . ?
C21 B24 B25 58.40(15) . . ?
B29 B24 B25 60.1(2) . . ?
B28 B24 B25 108.7(2) . . ?
C21 B24 B23 59.09(15) . . ?
B29 B24 B23 108.0(2) . . ?
B28 B24 B23 59.3(2) . . ?
B25 B24 B23 108.2(2) . . ?
C21 B24 H24 124.88(12) . . ?
B29 B24 H24 122.16(14) . . ?
B28 B24 H24 122.08(13) . . ?
B25 B24 H24 121.27(13) . . ?
B23 B24 H24 121.57(13) . . ?
C21 B25 B30 104.7(2) . . ?
C21 B25 B29 104.2(2) . . ?
B30 B25 B29 60.3(2) . . ?
C21 B25 B24 58.44(14) . . ?
B30 B25 B24 107.9(2) . . ?
B29 B25 B24 59.5(2) . . ?
C21 B25 B26 59.28(15) . . ?
B30 B25 B26 59.6(2) . . ?
B29 B25 B26 107.9(2) . . ?
B24 B25 B26 108.2(2) . . ?
C21 B25 H25 124.82(13) . . ?
B30 B25 H25 122.39(14) . . ?
B29 B25 H25 122.65(14) . . ?
B24 B25 H25 121.64(13) . . ?
B26 B25 H25 121.28(14) . . ?
C22 B26 C21 57.44(14) . . ?
C22 B26 B30 103.5(2) . . ?
C21 B26 B30 103.9(2) . . ?
C22 B26 B25 103.9(2) . . ?
C21 B26 B25 57.89(14) . . ?
B30 B26 B25 59.9(2) . . ?
C22 B26 B31 57.6(2) . . ?
C21 B26 B31 104.3(2) . . ?
B30 B26 B31 60.2(2) . . ?
B25 B26 B31 107.9(2) . . ?
C22 B26 H26 125.27(14) . . ?
C21 B26 H26 124.86(13) . . ?
B30 B26 H26 123.42(14) . . ?
B25 B26 H26 122.44(14) . . ?
B31 B26 H26 122.25(14) . . ?
C22 B27 B31 58.3(2) . . ?
C22 B27 B32 103.7(2) . . ?
B31 B27 B32 60.0(2) . . ?
C22 B27 B23 59.1(2) . . ?
B31 B27 B23 108.2(2) . . ?
B32 B27 B23 107.3(2) . . ?
C22 B27 B28 103.9(2) . . ?
B31 B27 B28 108.1(2) . . ?
B32 B27 B28 60.0(2) . . ?
B23 B27 B28 59.1(2) . . ?
C22 B27 H27 125.30(14) . . ?
B31 B27 H27 121.24(14) . . ?
B32 B27 H27 122.83(14) . . ?
B23 B27 H27 121.63(14) . . ?
B28 B27 H27 122.70(15) . . ?
B23 B28 B24 60.6(2) . . ?
B23 B28 B32 108.0(2) . . ?
B24 B28 B32 107.4(2) . . ?
B23 B28 B27 60.3(2) . . ?
B24 B28 B27 108.4(2) . . ?
B32 B28 B27 59.8(2) . . ?
B23 B28 B29 107.8(2) . . ?
B24 B28 B29 59.3(2) . . ?
B32 B28 B29 59.7(2) . . ?
B27 B28 B29 107.5(2) . . ?
B23 B28 H28 121.35(14) . . ?
B24 B28 H28 121.76(13) . . ?
B32 B28 H28 122.10(14) . . ?
B27 B28 H28 121.60(14) . . ?
B29 B28 H28 122.28(14) . . ?
B24 B29 B25 60.4(2) . . ?
B24 B29 B32 108.1(2) . . ?
B25 B29 B32 108.3(2) . . ?
B24 B29 B30 108.2(2) . . ?
B25 B29 B30 59.8(2) . . ?
B32 B29 B30 60.3(2) . . ?
B24 B29 B28 59.9(2) . . ?
B25 B29 B28 108.3(2) . . ?
B32 B29 B28 60.0(2) . . ?
B30 B29 B28 108.2(2) . . ?
B24 B29 H29 121.59(14) . . ?
B25 B29 H29 121.52(14) . . ?
B32 B29 H29 121.59(14) . . ?
B30 B29 H29 121.58(14) . . ?
B28 B29 H29 121.70(14) . . ?
B26 B30 B25 60.5(2) . . ?
B26 B30 B29 108.3(2) . . ?
B25 B30 B29 59.9(2) . . ?
B26 B30 B31 60.4(2) . . ?
B25 B30 B31 108.5(2) . . ?
B29 B30 B31 107.7(2) . . ?
B26 B30 B32 108.1(2) . . ?
B25 B30 B32 107.8(2) . . ?
B29 B30 B32 59.7(2) . . ?
B31 B30 B32 59.7(2) . . ?
B26 B30 H30 121.26(14) . . ?
B25 B30 H30 121.48(14) . . ?
B29 B30 H30 121.93(14) . . ?
B31 B30 H30 121.63(13) . . ?
B32 B30 H30 122.05(13) . . ?
C22 B31 B27 58.2(2) . . ?
C22 B31 B32 103.7(2) . . ?
B27 B31 B32 60.1(2) . . ?
C22 B31 B30 103.9(2) . . ?
B27 B31 B30 108.4(2) . . ?
B32 B31 B30 60.3(2) . . ?
C22 B31 B26 58.9(2) . . ?
B27 B31 B26 108.3(2) . . ?
B32 B31 B26 107.8(2) . . ?
B30 B31 B26 59.4(2) . . ?
C22 B31 H31 125.54(13) . . ?
B27 B31 H31 121.19(14) . . ?
B32 B31 H31 122.56(13) . . ?
B30 B31 H31 122.51(13) . . ?
B26 B31 H31 121.43(14) . . ?
B31 B32 B29 108.1(2) . . ?
B31 B32 B27 59.9(2) . . ?
B29 B32 B27 108.4(2) . . ?
B31 B32 B28 108.2(2) . . ?
B29 B32 B28 60.4(2) . . ?
B27 B32 B28 60.2(2) . . ?
B31 B32 B30 60.0(2) . . ?
B29 B32 B30 59.9(2) . . ?
B27 B32 B30 108.0(2) . . ?
B28 B32 B30 108.2(2) . . ?
B31 B32 H32 121.72(13) . . ?
B29 B32 H32 121.47(14) . . ?
B27 B32 H32 121.60(14) . . ?
B28 B32 H32 121.44(14) . . ?
B30 B32 H32 121.77(13) . . ?

loop_
_geom_bond_atom_site_label_1
_geom_bond_atom_site_label_2
_geom_bond_distance
_geom_bond_site_symmetry_2
_geom_bond_publ_flag
S1 C1 1.805(2) . ?
S1 S2 2.0232(8) . ?
S2 C21 1.802(2) . ?
C1 C2 1.666(3) . ?
C1 B4 1.705(4) . ?
C1 B5 1.706(3) . ?
C1 B3 1.718(4) . ?
C1 B6 1.729(3) . ?
C2 B11 1.697(4) . ?
C2 B7 1.698(4) . ?
C2 B6 1.712(4) . ?
C2 B3 1.718(4) . ?
C2 H2 1.12 . ?
B3 B8 1.767(4) . ?
B3 B4 1.779(4) . ?
B3 B7 1.784(4) . ?
B3 H3 1.12 . ?
B4 B9 1.770(4) . ?
B4 B8 1.777(4) . ?
B4 B5 1.790(4) . ?
B4 H4 1.12 . ?
B5 B9 1.779(4) . ?
B5 B10 1.787(4) . ?
B5 B6 1.787(4) . ?
B5 H5 1.12 . ?
B6 B10 1.764(4) . ?
B6 B11 1.782(4) . ?
B6 H6 1.12 . ?
B7 B8 1.779(4) . ?
B7 B12 1.781(4) . ?
B7 B11 1.784(4) . ?
B7 H7 1.12 . ?
B8 B9 1.783(4) . ?
B8 B12 1.795(4) . ?
B8 H8 1.12 . ?
B9 B12 1.775(4) . ?
B9 B10 1.785(4) . ?
B9 H9 1.12 . ?
B10 B11 1.776(4) . ?
B10 B12 1.794(4) . ?
B10 H10 1.12 . ?
B11 B12 1.773(4) . ?
B11 H11 1.12 . ?
B12 H12 1.12 . ?
C21 C22 1.655(3) . ?
C21 B25 1.704(4) . ?
C21 B24 1.705(3) . ?
C21 B23 1.724(4) . ?
C21 B26 1.730(4) . ?
C22 B27 1.690(4) . ?
C22 B31 1.692(4) . ?
C22 B26 1.715(4) . ?
C22 B23 1.717(4) . ?
C22 H22 1.12 . ?
B23 B28 1.766(4) . ?
B23 B24 1.788(4) . ?
B23 B27 1.788(4) . ?
B23 H23 1.12 . ?
B24 B29 1.769(4) . ?
B24 B28 1.780(4) . ?
B24 B25 1.785(4) . ?
B24 H24 1.12 . ?
B25 B30 1.779(4) . ?
B25 B29 1.779(4) . ?
B25 B26 1.790(4) . ?
B25 H25 1.12 . ?
B26 B30 1.774(4) . ?
B26 B31 1.792(4) . ?
B26 H26 1.12 . ?
B27 B31 1.781(5) . ?
B27 B32 1.783(4) . ?
B27 B28 1.791(4) . ?
B27 H27 1.12 . ?
B28 B32 1.788(4) . ?
B28 B29 1.796(4) . ?
B28 H28 1.12 . ?
B29 B32 1.783(4) . ?
B29 B30 1.787(4) . ?
B29 H29 1.12 . ?
B30 B31 1.788(4) . ?
B30 B32 1.794(4) . ?
B30 H30 1.12 . ?
B31 B32 1.782(5) . ?
B31 H31 1.12 . ?
B32 H32 1.12 . ?

loop_
_geom_torsion_atom_site_label_1
_geom_torsion_atom_site_label_2
_geom_torsion_atom_site_label_3
_geom_torsion_atom_site_label_4
_geom_torsion
_geom_torsion_site_symmetry_1
_geom_torsion_site_symmetry_2
_geom_torsion_site_symmetry_3
_geom_torsion_site_symmetry_4
_geom_torsion_publ_flag
C1 S1 S2 C21 100.20(11) . . . . ?
C2 C1 S1 S2 108.6(2) . . . . ?
C22 C21 S2 S1 111.5(2) . . . . ?
